data_7056658
loop_
_publ_author_name
'Kong, Qunshou'
'Zhuang, Weihua'
'Li, Gaocan'
'Xu, Yangyang'
'Jiang, Qing'
'Wang, Yunbing'

_publ_section_title
;
 High contrast stimuli-responsive luminescence switching of
 pyrene-1-carboxylic esters triggered by a crystal-to-crystal transition
;
_journal_name_full 'New J. Chem.'
_journal_paper_doi 10.1039/C7NJ03014B
_journal_year 2017
_chemical_formula_moiety 'C18 H12 O2'
_chemical_formula_sum 'C18 H12 O2'
_chemical_formula_weight 260.28
_chemical_name_systematic lgc-127
_space_group_crystal_system orthorhombic
_space_group_IT_number 19
_space_group_name_Hall 'P 2ac 2ab'
_space_group_name_H-M_alt 'P 21 21 21'
_symmetry_space_group_name_Hall 'P 2ac 2ab'
_symmetry_space_group_name_H-M 'P 21 21 21'
_atom_sites_solution_hydrogens geom
_atom_sites_solution_primary iterative
_audit_creation_date 2017-09-21
_audit_creation_method
;
Olex2 1.2
(compiled 2017.08.10 svn.r3458 for OlexSys, GUI svn.r5381)
;
_audit_update_record
;
2017-09-22 deposited with the CCDC.
2017-10-03 downloaded from the CCDC.
;
_cell_angle_alpha 90
_cell_angle_beta 90
_cell_angle_gamma 90
_cell_formula_units_Z 4
_cell_length_a 5.4969(3)
_cell_length_b 10.7350(7)
_cell_length_c 22.1474(12)
_cell_measurement_reflns_used 1041
_cell_measurement_temperature 293(2)
_cell_measurement_theta_max 24.8720
_cell_measurement_theta_min 3.7900
_cell_volume 1306.90(13)
_computing_cell_refinement
;
CrysAlisPro, Agilent Technologies,
Version 1.171.37.35 (release 13-08-2014 CrysAlis171 .NET)
(compiled Aug 13 2014,18:06:01)
;
_computing_data_collection
;
CrysAlisPro, Agilent Technologies,
Version 1.171.37.35 (release 13-08-2014 CrysAlis171 .NET)
(compiled Aug 13 2014,18:06:01)
;
_computing_data_reduction
;
CrysAlisPro, Agilent Technologies,
Version 1.171.37.35 (release 13-08-2014 CrysAlis171 .NET)
(compiled Aug 13 2014,18:06:01)
;
_computing_molecular_graphics 'Olex2 (Dolomanov et al., 2009)'
_computing_publication_material 'Olex2 (Dolomanov et al., 2009)'
_computing_structure_refinement 'ShelXL (Sheldrick, 2015)'
_computing_structure_solution 'olex2.solve (Bourhis et al., 2015)'
_diffrn_ambient_temperature 293.15
_diffrn_detector 'CCD plate'
_diffrn_detector_area_resol_mean 16.0874
_diffrn_detector_type Eos
_diffrn_measured_fraction_theta_full 0.998
_diffrn_measured_fraction_theta_max 0.998
_diffrn_measurement_details
;
#__ type_ start__ end____ width___ exp.time_
  1 omega  -74.00   12.00   1.0000    1.0000
omega____ theta____ kappa____ phi______ frames
    -      -14.9669  -19.0000  -30.0000 86

#__ type_ start__ end____ width___ exp.time_
  2 omega  -31.00    5.00   1.0000    1.0000
omega____ theta____ kappa____ phi______ frames
    -      -14.9669    0.0000 -180.0000 36
;
_diffrn_measurement_device 'four-circle diffractometer'
_diffrn_measurement_device_type 'Xcalibur, Eos'
_diffrn_measurement_method '\w scans'
_diffrn_orient_matrix_UB_11 -0.0036246000
_diffrn_orient_matrix_UB_12 0.0660381000
_diffrn_orient_matrix_UB_13 -0.0003298000
_diffrn_orient_matrix_UB_21 0.0667912000
_diffrn_orient_matrix_UB_22 0.0015620000
_diffrn_orient_matrix_UB_23 0.0273912000
_diffrn_orient_matrix_UB_31 0.1103344000
_diffrn_orient_matrix_UB_32 0.0011428000
_diffrn_orient_matrix_UB_33 -0.0166035000
_diffrn_radiation_monochromator graphite
_diffrn_radiation_probe x-ray
_diffrn_radiation_type MoK\a
_diffrn_radiation_wavelength 0.71073
_diffrn_reflns_av_R_equivalents 0.0151
_diffrn_reflns_av_unetI/netI 0.0409
_diffrn_reflns_Laue_measured_fraction_full 0.998
_diffrn_reflns_Laue_measured_fraction_max 0.998
_diffrn_reflns_limit_h_max 6
_diffrn_reflns_limit_h_min -6
_diffrn_reflns_limit_k_max 6
_diffrn_reflns_limit_k_min -13
_diffrn_reflns_limit_l_max 27
_diffrn_reflns_limit_l_min -27
_diffrn_reflns_number 3431
_diffrn_reflns_point_group_measured_fraction_full 0.904
_diffrn_reflns_point_group_measured_fraction_max 0.883
_diffrn_reflns_theta_full 25.242
_diffrn_reflns_theta_max 26.372
_diffrn_reflns_theta_min 3.349
_diffrn_source 'Enhance (Mo) X-ray Source'
_exptl_absorpt_coefficient_mu 0.086
_exptl_absorpt_correction_T_max 1.00000
_exptl_absorpt_correction_T_min 0.98277
_exptl_absorpt_correction_type multi-scan
_exptl_absorpt_process_details
;
CrysAlisPro, Agilent Technologies,
Version 1.171.37.35 (release 13-08-2014 CrysAlis171 .NET)
(compiled Aug 13 2014,18:06:01)
Empirical absorption correction using spherical harmonics,
 implemented in SCALE3 ABSPACK scaling algorithm.
;
_exptl_crystal_density_diffrn 1.323
_exptl_crystal_density_method 'not measured'
_exptl_crystal_F_000 544
_exptl_crystal_size_max 0.4
_exptl_crystal_size_mid 0.35
_exptl_crystal_size_min 0.35
_refine_diff_density_max 0.117
_refine_diff_density_min -0.168
_refine_diff_density_rms 0.034
_refine_ls_abs_structure_details
;
 Flack x determined using 515 quotients [(I+)-(I-)]/[(I+)+(I-)]
 (Parsons, Flack and Wagner, Acta Cryst. B69 (2013) 249-259).
;
_refine_ls_abs_structure_Flack 1.1(10)
_refine_ls_extinction_method none
_refine_ls_goodness_of_fit_ref 1.084
_refine_ls_hydrogen_treatment constr
_refine_ls_matrix_type full
_refine_ls_number_parameters 182
_refine_ls_number_reflns 2353
_refine_ls_number_restraints 0
_refine_ls_restrained_S_all 1.084
_refine_ls_R_factor_all 0.0651
_refine_ls_R_factor_gt 0.0450
_refine_ls_shift/su_max 0.000
_refine_ls_shift/su_mean 0.000
_refine_ls_structure_factor_coef Fsqd
_refine_ls_weighting_details 'w=1/[\s^2^(Fo^2^)+(0.0388P)^2^] where P=(Fo^2^+2Fc^2^)/3'
_refine_ls_weighting_scheme calc
_refine_ls_wR_factor_gt 0.0885
_refine_ls_wR_factor_ref 0.1018
_reflns_Friedel_coverage 0.497
_reflns_Friedel_fraction_full 0.767
_reflns_Friedel_fraction_max 0.717
_reflns_number_gt 1798
_reflns_number_total 2353
_reflns_threshold_expression 'I > 2\s(I)'
_cod_data_source_file c7nj03014b2.cif
_cod_data_source_block 170921_s3_lgc
_cod_original_cell_volume 1306.90(14)
_cod_database_code 7056658
_shelx_shelxl_version_number 2014/7
_chemical_oxdiff_formula c12h12n2o3
_shelx_space_group_comment
;
The symmetry employed for this shelxl refinement is uniquely defined
by the following loop, which should always be used as a source of
symmetry information in preference to the above space-group names.
They are only intended as comments.
;
_shelx_estimated_absorpt_t_max 0.971
_shelx_estimated_absorpt_t_min 0.967
_reflns_odcompleteness_completeness 99.62
_reflns_odcompleteness_iscentric 1
_reflns_odcompleteness_theta 26.32
_olex2_refinement_description
;
1. Fixed Uiso
 At 1.2 times of:
  All C(H) groups
 At 1.5 times of:
  All C(H,H,H) groups
2.a Aromatic/amide H refined with riding coordinates:
 C3(H3), C4(H4), C6(H6), C7(H7), C8(H8), C10(H10), C11(H11), C13(H13), C14(H14)
2.b Idealised Me refined as rotating group:
 C18(H18A,H18B,H18C)
;
_olex2_submission_special_instructions 'No special instructions were received'

loop_
_space_group_symop_operation_xyz
'x, y, z'
'-x+1/2, -y, z+1/2'
'x+1/2, -y+1/2, -z'
'-x, y+1/2, -z+1/2'

loop_
_atom_site_label
_atom_site_type_symbol
_atom_site_fract_x
_atom_site_fract_y
_atom_site_fract_z
_atom_site_U_iso_or_equiv
_atom_site_adp_type
_atom_site_occupancy
_atom_site_site_symmetry_order
_atom_site_calc_flag
_atom_site_refinement_flags_posn
O1 O -0.0368(4) 0.4118(2) 0.44514(9) 0.0605(6) Uani 1 1 d .
O2 O 0.1899(5) 0.5836(2) 0.45369(12) 0.0825(8) Uani 1 1 d .
C1 C 0.1335(6) 0.3554(3) 0.40639(13) 0.0495(8) Uani 1 1 d .
C2 C 0.1020(5) 0.3682(3) 0.34404(12) 0.0389(7) Uani 1 1 d .
C3 C -0.0856(5) 0.4427(3) 0.31759(13) 0.0470(7) Uani 1 1 d .
H3 H -0.1925 0.4862 0.3423 0.056 Uiso 1 1 calc R
C4 C -0.1091(5) 0.4502(3) 0.25717(14) 0.0486(7) Uani 1 1 d .
H4 H -0.2334 0.4985 0.2410 0.058 Uiso 1 1 calc R
C5 C 0.0524(5) 0.3859(3) 0.21726(12) 0.0449(7) Uani 1 1 d .
C6 C 0.0308(6) 0.3937(3) 0.15440(14) 0.0587(9) Uani 1 1 d .
H6 H -0.0936 0.4407 0.1374 0.070 Uiso 1 1 calc R
C7 C 0.1932(7) 0.3319(4) 0.11745(15) 0.0696(10) Uani 1 1 d .
H7 H 0.1770 0.3380 0.0758 0.084 Uiso 1 1 calc R
C8 C 0.3803(7) 0.2610(3) 0.14163(14) 0.0623(9) Uani 1 1 d .
H8 H 0.4886 0.2206 0.1160 0.075 Uiso 1 1 calc R
C9 C 0.4074(5) 0.2498(3) 0.20378(13) 0.0479(8) Uani 1 1 d .
C10 C 0.5958(6) 0.1767(3) 0.23051(16) 0.0568(9) Uani 1 1 d .
H10 H 0.7056 0.1350 0.2058 0.068 Uiso 1 1 calc R
C11 C 0.6175(6) 0.1670(3) 0.29073(16) 0.0563(9) Uani 1 1 d .
H11 H 0.7417 0.1182 0.3067 0.068 Uiso 1 1 calc R
C12 C 0.4547(5) 0.2297(3) 0.33123(14) 0.0462(7) Uani 1 1 d .
C13 C 0.4734(6) 0.2217(3) 0.39376(15) 0.0608(9) Uani 1 1 d .
H13 H 0.5958 0.1731 0.4106 0.073 Uiso 1 1 calc R
C14 C 0.3144(6) 0.2842(3) 0.43132(15) 0.0619(9) Uani 1 1 d .
H14 H 0.3299 0.2780 0.4730 0.074 Uiso 1 1 calc R
C15 C 0.2665(5) 0.3034(2) 0.30612(13) 0.0396(7) Uani 1 1 d .
C16 C 0.2433(5) 0.3131(2) 0.24219(13) 0.0392(7) Uani 1 1 d .
C17 C 0.0079(6) 0.5285(4) 0.46567(13) 0.0553(8) Uani 1 1 d .
C18 C -0.1969(6) 0.5732(3) 0.50393(15) 0.0710(10) Uani 1 1 d .
H18A H -0.1991 0.5274 0.5412 0.107 Uiso 1 1 calc GR
H18B H -0.3478 0.5608 0.4830 0.107 Uiso 1 1 calc GR
H18C H -0.1759 0.6603 0.5123 0.107 Uiso 1 1 calc GR

loop_
_atom_site_aniso_label
_atom_site_aniso_U_11
_atom_site_aniso_U_22
_atom_site_aniso_U_33
_atom_site_aniso_U_23
_atom_site_aniso_U_13
_atom_site_aniso_U_12
O1 0.0635(13) 0.0656(15) 0.0523(12) -0.0068(12) 0.0183(11) -0.0095(13)
O2 0.0676(15) 0.0725(18) 0.107(2) -0.0199(16) 0.0142(15) -0.0150(14)
C1 0.0511(17) 0.0478(19) 0.0496(18) -0.0004(15) 0.0074(16) -0.0042(16)
C2 0.0402(15) 0.0321(15) 0.0445(15) 0.0002(12) 0.0056(14) -0.0067(14)
C3 0.0439(16) 0.0405(17) 0.0566(19) -0.0050(14) 0.0061(14) 0.0024(15)
C4 0.0446(16) 0.0410(17) 0.0602(19) 0.0012(15) -0.0058(16) 0.0029(14)
C5 0.0469(17) 0.0393(17) 0.0484(16) 0.0025(14) -0.0031(15) -0.0088(15)
C6 0.066(2) 0.060(2) 0.0503(18) 0.0043(17) -0.0076(18) -0.0119(19)
C7 0.088(3) 0.079(3) 0.0421(18) -0.0064(18) 0.001(2) -0.015(2)
C8 0.070(2) 0.064(2) 0.054(2) -0.0169(17) 0.0159(18) -0.016(2)
C9 0.0464(17) 0.0399(17) 0.0572(18) -0.0069(14) 0.0118(15) -0.0095(16)
C10 0.0472(18) 0.0435(18) 0.080(2) -0.0141(17) 0.0149(17) -0.0028(16)
C11 0.0442(17) 0.0379(17) 0.087(3) -0.0031(17) -0.0014(19) 0.0057(15)
C12 0.0432(16) 0.0357(16) 0.0597(19) 0.0022(15) 0.0013(16) -0.0027(15)
C13 0.058(2) 0.057(2) 0.067(2) 0.0128(18) -0.0094(19) 0.0057(18)
C14 0.070(2) 0.067(2) 0.0488(17) 0.0099(17) -0.0046(18) -0.003(2)
C15 0.0373(15) 0.0323(16) 0.0493(16) 0.0000(13) 0.0026(13) -0.0034(14)
C16 0.0394(15) 0.0311(14) 0.0470(16) -0.0026(13) 0.0041(14) -0.0098(13)
C17 0.059(2) 0.064(2) 0.0424(17) -0.0067(16) -0.0023(17) 0.0017(18)
C18 0.072(2) 0.085(3) 0.0554(19) -0.009(2) 0.0071(18) 0.010(2)

loop_
_atom_type_symbol
_atom_type_description
_atom_type_scat_dispersion_real
_atom_type_scat_dispersion_imag
_atom_type_scat_source
C C 0.0033 0.0016 'International Tables Vol C Tables 4.2.6.8 and 6.1.1.4'
H H 0.0000 0.0000 'International Tables Vol C Tables 4.2.6.8 and 6.1.1.4'
O O 0.0106 0.0060 'International Tables Vol C Tables 4.2.6.8 and 6.1.1.4'

loop_
_geom_angle_atom_site_label_1
_geom_angle_atom_site_label_2
_geom_angle_atom_site_label_3
_geom_angle
C17 O1 C1 118.8(2)
C2 C1 O1 118.5(3)
C14 C1 O1 118.5(3)
C14 C1 C2 122.9(3)
C1 C2 C3 123.3(3)
C1 C2 C15 117.3(3)
C15 C2 C3 119.5(2)
C4 C3 C2 120.6(3)
C3 C4 C5 121.7(3)
C6 C5 C4 122.2(3)
C6 C5 C16 118.8(3)
C16 C5 C4 118.9(2)
C7 C6 C5 120.4(3)
C6 C7 C8 120.9(3)
C7 C8 C9 120.6(3)
C8 C9 C10 122.4(3)
C8 C9 C16 119.1(3)
C16 C9 C10 118.5(3)
C11 C10 C9 121.2(3)
C10 C11 C12 122.0(3)
C13 C12 C11 123.2(3)
C13 C12 C15 118.6(3)
C15 C12 C11 118.2(3)
C14 C13 C12 121.5(3)
C1 C14 C13 119.2(3)
C2 C15 C16 119.7(2)
C12 C15 C2 120.5(3)
C12 C15 C16 119.7(2)
C5 C16 C15 119.5(2)
C9 C16 C5 120.1(3)
C9 C16 C15 120.4(2)
O1 C17 C18 110.6(3)
O2 C17 O1 122.4(3)
O2 C17 C18 127.0(3)

loop_
_geom_bond_atom_site_label_1
_geom_bond_atom_site_label_2
_geom_bond_distance
O1 C1 1.407(3)
O1 C17 1.355(4)
O2 C17 1.192(4)
C1 C2 1.398(4)
C1 C14 1.370(4)
C2 C3 1.430(4)
C2 C15 1.417(3)
C3 C4 1.347(4)
C4 C5 1.430(4)
C5 C6 1.400(4)
C5 C16 1.420(4)
C6 C7 1.381(4)
C7 C8 1.387(5)
C8 C9 1.390(4)
C9 C10 1.428(4)
C9 C16 1.414(4)
C10 C11 1.343(4)
C11 C12 1.435(4)
C12 C13 1.391(4)
C12 C15 1.416(3)
C13 C14 1.380(4)
C15 C16 1.425(4)
C17 C18 1.489(4)

loop_
_geom_torsion_atom_site_label_1
_geom_torsion_atom_site_label_2
_geom_torsion_atom_site_label_3
_geom_torsion_atom_site_label_4
_geom_torsion
O1 C1 C2 C3 4.2(4)
O1 C1 C2 C15 -175.8(2)
O1 C1 C14 C13 175.8(3)
C1 O1 C17 O2 -2.5(4)
C1 O1 C17 C18 177.9(2)
C1 C2 C3 C4 -179.1(3)
C1 C2 C15 C12 -0.4(3)
C1 C2 C15 C16 -180.0(3)
C2 C1 C14 C13 -0.2(5)
C2 C3 C4 C5 -0.6(4)
C2 C15 C16 C5 -1.2(4)
C2 C15 C16 C9 179.5(2)
C3 C2 C15 C12 179.6(2)
C3 C2 C15 C16 0.0(3)
C3 C4 C5 C6 -179.6(3)
C3 C4 C5 C16 -0.5(4)
C4 C5 C6 C7 178.8(3)
C4 C5 C16 C9 -179.2(2)
C4 C5 C16 C15 1.4(4)
C5 C6 C7 C8 0.1(5)
C6 C5 C16 C9 -0.1(4)
C6 C5 C16 C15 -179.5(3)
C6 C7 C8 C9 0.5(5)
C7 C8 C9 C10 179.3(3)
C7 C8 C9 C16 -0.8(5)
C8 C9 C10 C11 -179.8(3)
C8 C9 C16 C5 0.6(4)
C8 C9 C16 C15 -180.0(3)
C9 C10 C11 C12 -0.4(5)
C10 C9 C16 C5 -179.5(2)
C10 C9 C16 C15 -0.1(4)
C10 C11 C12 C13 -179.8(3)
C10 C11 C12 C15 0.1(4)
C11 C12 C13 C14 179.5(3)
C11 C12 C15 C2 -179.4(2)
C11 C12 C15 C16 0.2(4)
C12 C13 C14 C1 0.3(5)
C12 C15 C16 C5 179.2(2)
C12 C15 C16 C9 -0.1(4)
C13 C12 C15 C2 0.5(4)
C13 C12 C15 C16 -179.9(3)
C14 C1 C2 C3 -179.8(3)
C14 C1 C2 C15 0.2(4)
C15 C2 C3 C4 0.9(4)
C15 C12 C13 C14 -0.4(4)
C16 C5 C6 C7 -0.3(4)
C16 C9 C10 C11 0.4(4)
C17 O1 C1 C2 -92.4(3)
C17 O1 C1 C14 91.4(3)
